data_4116812
loop_
_publ_author_name
'Ken Sakai'
'Yuko Tanaka'
'Yuriko Tsuchiya'
'Kentaro Hirata'
'Taro Tsubomura'
'Seiichiro Iijima'
'Ashis Bhattacharjee'

_publ_contact_author
;
    Dr Ken Sakai
    Department of Industrial Chemistry
    Faculty of Engineering
    Seikei University
    Kichijoji-Kitamachi
    Musashino, Tokyo 180
    Japan
;
_publ_contact_author_email ksakai@ch.seikei.ac.jp
_publ_contact_author_fax '+81 422 37 3871'
_publ_contact_author_phone '+81 422 37 3759'
_publ_section_title
;
 New Structural Aspects of \a-Pyrrolidinonate- and \a-Pyridonate-Bridged,
 Homo- and Mixed-Valence, Di- and Tetranuclear cis-Diammineplatinum
 Complexes: Eight New Crystal Structures, Stoichiometric 1:1 Mixture of
 Pt(2.25+)4 and Pt(2.5+)4, New Quasi-One-Dimensional Halide-Bridged
 [Pt(2.5+)4-Cl...]\\infty System, and Consideration of Solution Properties
;
_journal_name_full 'Journal of the American Chemical Society'
_journal_page_first 8366
_journal_page_last 8379
_journal_paper_doi 10.1021/ja980019q
_journal_volume 120
_journal_year 1998
_chemical_formula_moiety 'C32 H108 N24 O4 Pt8, (P F6)2, (N O3)9'
_chemical_formula_sum 'C32 H108 F12 N33 O41 P2 Pt8'
_chemical_formula_weight 3462.05
_space_group_IT_number 2
_symmetry_cell_setting triclinic
_symmetry_Int_Tables_number 2
_symmetry_space_group_name_Hall '-P 1'
_symmetry_space_group_name_H-M 'P -1'
_audit_creation_date 1997-10-28
_audit_creation_method 'teXsan (modified by Ken Sakai)'
_audit_update_record
;
1997-10-28    text and data added by Ken Sakai
;
_cell_angle_alpha 96.939(8)
_cell_angle_beta 92.703(8)
_cell_angle_gamma 64.404(9)
_cell_formula_units_Z 1.00
_cell_length_a 15.051(2)
_cell_length_b 17.201(2)
_cell_length_c 9.8802(6)
_cell_measurement_reflns_used 24
_cell_measurement_temperature 296.0
_cell_measurement_theta_max 58.80
_cell_measurement_theta_min 50.88
_cell_volume 2289.9(5)
_computing_cell_refinement 'MSC/AFC Diffractometer Control'
_computing_data_collection 'MSC/AFC Diffractometer Control'
_computing_data_reduction 'teXsan: PROCESS (MSC)'
_computing_publication_material 'teXsan: FINISH (MSC)'
_computing_structure_refinement 'teXsan: LS (MSC)'
_computing_structure_solution SIR88
_diffrn_ambient_temperature 296.0
_diffrn_measurement_device 'Rigaku AFC5S'
_diffrn_measurement_method \q/2\q
_diffrn_orient_matrix_UB_11 -0.02257
_diffrn_orient_matrix_UB_12 -0.03955
_diffrn_orient_matrix_UB_13 0.03968
_diffrn_orient_matrix_UB_21 0.04119
_diffrn_orient_matrix_UB_22 -0.00060
_diffrn_orient_matrix_UB_23 0.08328
_diffrn_orient_matrix_UB_31 -0.05710
_diffrn_orient_matrix_UB_32 0.05182
_diffrn_orient_matrix_UB_33 0.04407
_diffrn_radiation_detector 'scintillation,NaI,Rigaku SC-30'
_diffrn_radiation_monochromator graphite
_diffrn_radiation_source 'X-ray tube'
_diffrn_radiation_type 'Cu K\a'
_diffrn_radiation_wavelength 1.54178
_diffrn_reflns_av_R_equivalents 0.0192
_diffrn_reflns_av_sigmaI/netI 0.0407
_diffrn_reflns_limit_h_max 14
_diffrn_reflns_limit_h_min 0
_diffrn_reflns_limit_k_max 17
_diffrn_reflns_limit_k_min -15
_diffrn_reflns_limit_l_max 9
_diffrn_reflns_limit_l_min -9
_diffrn_reflns_number 4947
_diffrn_reflns_theta_max 50.00
_diffrn_reflns_theta_min 2.87
_diffrn_standards_decay_% 0.64
_diffrn_standards_interval_count 150
_diffrn_standards_number 3
_exptl_absorpt_coefficient_mu 23.671
_exptl_absorpt_correction_T_max 1.0000
_exptl_absorpt_correction_T_min 0.8985
_exptl_absorpt_correction_type refdelf
_exptl_absorpt_process_details 'DIFABS (Walker & Stuart, 1983)'
_exptl_crystal_colour 'metallic green'
_exptl_crystal_density_diffrn 2.5105
_exptl_crystal_density_meas 2.572
_exptl_crystal_description prism
_exptl_crystal_F_000 1621.00
_exptl_crystal_size_max 0.35
_exptl_crystal_size_mid 0.18
_exptl_crystal_size_min 0.07
_refine_diff_density_max 1.81
_refine_diff_density_min -1.55
_refine_ls_abs_structure_details
;
none
;
_refine_ls_extinction_coef 2.4(3)
_refine_ls_extinction_method Zachariasen_type_2_gaussian_isotropic
_refine_ls_goodness_of_fit_obs 2.770
_refine_ls_hydrogen_treatment noref
_refine_ls_matrix_type full
_refine_ls_number_constraints 0
_refine_ls_number_parameters 485
_refine_ls_number_reflns 4294
_refine_ls_number_restraints 0
_refine_ls_R_factor_all 0.0556
_refine_ls_R_factor_obs 0.0500
_refine_ls_shift/esd_max 0.3430
_refine_ls_structure_factor_coef F
_refine_ls_weighting_scheme sigma_w=1/\s^2^(F)+0.000400F^2^
_refine_ls_wR_factor_all 0.0584
_refine_ls_wR_factor_obs 0.0576
_reflns_number_observed 4294
_reflns_number_total 4710
_reflns_observed_criterion I_>_2.0_sigma(I)
_cod_data_source_file ja980019q_4.cif
_cod_data_source_block complex7
_cod_original_cell_volume 2290.0(5)
_cod_original_formula_sum 'C32 F12 H108 N33 O41 P2 Pt8'
_cod_database_code 4116812

loop_
_symmetry_equiv_pos_as_xyz
'   +x,   +y,   +z'
'   -x,   -y,   -z'

loop_
_atom_site_aniso_label
_atom_site_aniso_U_11
_atom_site_aniso_U_22
_atom_site_aniso_U_33
_atom_site_aniso_U_12
_atom_site_aniso_U_13
_atom_site_aniso_U_23
Pt(1) 0.0596(6) 0.0499(6) 0.0521(6) -0.0408(5) 0.0027(4) 0.0023(4)
Pt(2) 0.0524(6) 0.0457(6) 0.0521(6) -0.0343(5) -0.0007(4) 0.0031(4)
Pt(3) 0.0313(5) 0.0429(5) 0.0391(5) -0.0264(4) -0.0050(4) 0.0079(4)
Pt(4) 0.0327(5) 0.0423(5) 0.0374(5) -0.0273(4) -0.0030(4) 0.0044(4)
P(1) 0.088(7) 0.071(6) 0.072(6) -0.054(5) -0.024(5) 0.024(5)
F(1) 0.19(2) 0.35(3) 0.17(2) -0.19(2) 0.09(2) -0.11(2)
F(2) 0.16(1) 0.09(1) 0.11(1) -0.09(1) -0.04(1) 0.016(9)
F(3) 0.25(2) 0.13(1) 0.21(2) -0.13(2) -0.16(2) 0.12(1)
O(1) 0.15(2) 0.12(1) 0.032(8) -0.11(1) -0.024(9) 0.001(8)
O(2) 0.07(1) 0.044(9) 0.10(1) -0.038(8) 0.006(9) -0.007(8)
O(3) 0.051(8) 0.061(9) 0.073(9) -0.037(8) -0.025(7) 0.046(8)
O(4) 0.044(8) 0.079(10) 0.054(8) -0.047(8) 0.020(7) -0.030(7)
O(5) 0.09(1) 0.11(1) 0.064(10) -0.08(1) 0.039(9) -0.052(10)
O(6) 0.048(9) 0.07(1) 0.08(1) -0.036(8) -0.005(8) -0.008(8)
O(7) 0.031(8) 0.067(10) 0.071(9) -0.017(7) 0.007(7) -0.002(7)
O(8) 0.10(1) 0.09(1) 0.10(1) -0.05(1) 0.03(1) -0.03(1)
O(9) 0.09(1) 0.10(1) 0.11(1) -0.06(1) -0.02(1) 0.04(1)
O(10) 0.08(1) 0.06(1) 0.16(2) -0.02(1) 0.00(1) -0.01(1)
N(1) 0.10(1) 0.10(1) 0.019(9) -0.07(1) -0.013(9) 0.028(9)
N(2) 0.032(10) 0.05(1) 0.10(1) -0.025(9) 0.004(9) 0.00(1)
N(3) 0.06(1) 0.05(1) 0.08(1) -0.035(9) 0.005(10) 0.016(9)
N(4) 0.05(1) 0.06(1) 0.07(1) -0.029(9) -0.020(9) 0.007(9)
N(5) 0.06(1) 0.06(1) 0.12(2) -0.047(10) -0.02(1) 0.03(1)
N(6) 0.09(1) 0.08(1) 0.07(1) -0.07(1) 0.01(1) 0.02(1)
N(7) 0.04(1) 0.04(1) 0.06(1) -0.025(8) 0.002(8) 0.008(8)
N(8) 0.038(10) 0.05(1) 0.044(9) -0.030(8) 0.009(8) -0.009(8)
N(9) 0.043(9) 0.06(1) 0.039(9) -0.029(8) 0.006(8) 0.001(8)
N(10) 0.038(9) 0.06(1) 0.06(1) -0.036(8) -0.019(8) 0.002(8)
N(11) 0.043(10) 0.07(1) 0.07(1) -0.045(9) 0.013(9) -0.032(9)
N(12) 0.06(1) 0.07(1) 0.07(1) -0.042(10) -0.016(9) 0.040(10)
N(13) 0.06(1) 0.07(1) 0.07(1) -0.05(1) -0.02(1) 0.03(1)
N(14) 0.05(1) 0.05(1) 0.11(2) -0.03(1) -0.01(1) 0.00(1)
C(1) 0.10(2) 0.11(2) 0.06(2) -0.08(2) 0.00(1) 0.02(1)
C(2) 0.23(4) 0.20(3) 0.05(2) -0.18(3) 0.00(2) 0.02(2)
C(3) 0.23(4) 0.24(4) 0.07(2) -0.17(4) -0.02(2) 0.06(2)
C(4) 0.13(2) 0.11(2) 0.06(2) -0.08(2) 0.02(2) 0.03(1)
C(5) 0.07(2) 0.07(2) 0.10(2) -0.06(2) 0.02(1) -0.03(1)
C(6) 0.03(2) 0.07(2) 0.31(4) -0.03(1) 0.00(2) -0.02(2)
C(7) 0.07(2) 0.09(2) 0.29(5) -0.02(2) 0.04(2) -0.01(3)
C(8) 0.05(2) 0.06(2) 0.21(3) -0.02(1) 0.01(2) 0.02(2)
C(9) 0.05(1) 0.04(1) 0.05(1) -0.02(1) -0.01(1) 0.028(10)
C(10) 0.07(2) 0.09(2) 0.09(2) -0.05(1) -0.02(1) 0.03(1)
C(11) 0.13(2) 0.12(2) 0.11(2) -0.09(2) -0.03(2) 0.06(2)
C(12) 0.06(1) 0.06(1) 0.10(2) -0.03(1) -0.04(1) 0.05(1)
C(13) 0.05(1) 0.06(1) 0.05(1) -0.01(1) 0.00(1) 0.00(1)
C(14) 0.08(2) 0.10(2) 0.07(2) -0.06(2) 0.02(1) -0.04(1)
C(15) 0.13(2) 0.13(2) 0.11(2) -0.11(2) 0.05(2) -0.07(2)
C(16) 0.06(1) 0.09(2) 0.05(1) -0.04(1) 0.02(1) -0.02(1)

loop_
_atom_site_label
_atom_site_fract_x
_atom_site_fract_y
_atom_site_fract_z
_atom_site_U_iso_or_equiv
_atom_site_thermal_displace_type
_atom_site_calc_flag
_atom_site_calc_attached_atom
_atom_site_occupancy
_atom_site_refinement_flags
Pt(1) 0.46425(6) 0.43819(5) 0.44388(8) 0.0479(3) Uani d . 1.0 .
Pt(2) 0.36168(6) 0.33150(5) 0.38527(8) 0.0455(3) Uani d . 1.0 .
Pt(3) 0.08830(5) 0.00995(5) 0.00820(7) 0.0339(2) Uani d . 1.0 .
Pt(4) 0.23730(5) 0.05996(5) 0.02850(7) 0.0336(2) Uani d . 1.0 .
P(1) 0.5000 0.0000 0.5000 0.069(3) Uani d . 0.5 S
P(2) 0.7994(10) 0.3369(9) 0.143(1) 0.1493 Uiso d . 0.5 .
F(1) 0.407(2) 0.031(2) 0.587(2) 0.22(1) Uani d . 1.0 .
F(2) 0.519(1) 0.0775(9) 0.574(1) 0.109(6) Uani d . 1.0 .
F(3) 0.436(2) 0.057(1) 0.390(2) 0.173(10) Uani d . 1.0 .
F(4) 0.805(2) 0.264(1) 0.034(2) 0.1493 Uiso d . 0.5 .
F(5) 0.9119(10) 0.296(1) 0.152(2) 0.1493 Uiso d . 0.5 .
F(6) 0.794(2) 0.410(1) 0.252(2) 0.1493 Uiso d . 0.5 .
F(7) 0.6869(10) 0.378(1) 0.135(2) 0.1493 Uiso d . 0.5 .
F(8) 0.804(2) 0.390(1) 0.032(2) 0.1493 Uiso d . 0.5 .
F(9) 0.795(2) 0.284(1) 0.255(2) 0.1493 Uiso d . 0.5 .
O(1) 0.453(1) 0.416(1) 0.638(1) 0.082(6) Uani d . 1.0 .
O(2) 0.326(1) 0.5351(8) 0.454(1) 0.069(5) Uani d . 1.0 .
O(3) 0.0193(9) 0.1088(8) -0.106(1) 0.054(4) Uani d . 1.0 .
O(4) 0.0351(9) 0.0919(8) 0.177(1) 0.055(4) Uani d . 1.0 .
O(5) 0.449(1) 0.065(1) -0.097(1) 0.080(6) Uani d . 1.0 .
O(6) 0.4873(10) 0.1445(9) 0.057(1) 0.065(5) Uani d . 1.0 .
O(7) 0.3480(9) 0.1364(8) 0.070(1) 0.058(5) Uani d . 1.0 .
O(8) 0.648(1) 0.203(1) -0.045(2) 0.098(7) Uani d . 1.0 .
O(9) 0.647(1) 0.198(1) 0.171(2) 0.094(7) Uani d . 1.0 .
O(10) 0.539(1) 0.305(1) 0.081(2) 0.104(7) Uani d . 1.0 .
O(11) 1.052(5) -0.079(3) 0.513(8) 0.3043 Uiso d . 0.5 .
O(12) 1.119(4) -0.001(5) 0.603(7) 0.3043 Uiso d . 0.5 .
O(13) 0.964(4) 0.049(4) 0.595(7) 0.3043 Uiso d . 0.5 .
O(14) 0.728(2) 0.091(1) 0.428(2) 0.0676 Uiso d . 0.5 .
O(15) 0.810(2) -0.045(1) 0.399(2) 0.0676 Uiso d . 0.5 .
O(16) 0.777(2) 0.020(2) 0.598(2) 0.0676 Uiso d . 0.5 .
O(17) 0.740(2) 0.075(2) 0.618(3) 0.1003 Uiso d . 0.5 .
O(18) 0.627(2) 0.203(2) 0.636(3) 0.1003 Uiso d . 0.5 .
O(19) 0.680(2) 0.137(2) 0.442(2) 0.1003 Uiso d . 0.5 .
O(20) 0.826(5) 0.497(8) 0.14(1) 0.5487 Uiso d . 0.5 .
O(21) 0.95(1) 0.385(5) 0.19(1) 0.5487 Uiso d . 0.5 .
O(22) 0.965(9) 0.498(8) 0.17(2) 0.5487 Uiso d . 0.5 .
O(23) 0.908(7) 0.592(5) -0.069(9) 0.3938 Uiso d . 0.5 .
O(24) 0.949(5) 0.478(5) 0.03(1) 0.3938 Uiso d . 0.5 .
O(25) 0.812(5) 0.531(6) -0.072(9) 0.3938 Uiso d . 0.5 .
O(26) 0.826(4) 0.200(3) 0.570(5) 0.40(2) Uiso d . 1.0 .
O(27) 0.732(4) 0.453(3) 0.899(5) 0.38(2) Uiso d . 1.0 .
O(28) 0.302(3) 0.672(3) 0.217(4) 0.38(2) Uiso d . 1.0 .
N(1) 0.377(1) 0.329(1) 0.588(1) 0.060(6) Uani d . 1.0 .
N(2) 0.248(1) 0.449(1) 0.414(2) 0.059(6) Uani d . 1.0 .
N(3) 0.475(1) 0.212(1) 0.358(2) 0.061(6) Uani d . 1.0 .
N(4) 0.343(1) 0.329(1) 0.179(2) 0.062(6) Uani d . 1.0 .
N(5) 0.604(1) 0.343(1) 0.437(2) 0.070(6) Uani d . 1.0 .
N(6) 0.477(1) 0.466(1) 0.255(2) 0.070(7) Uani d . 1.0 .
N(7) 0.146(1) 0.1497(9) -0.080(2) 0.045(5) Uani d . 1.0 .
N(8) 0.164(1) 0.1315(9) 0.197(1) 0.040(5) Uani d . 1.0 .
N(9) 0.313(1) -0.0067(10) -0.145(1) 0.046(5) Uani d . 1.0 .
N(10) 0.336(1) -0.0268(10) 0.149(1) 0.048(5) Uani d . 1.0 .
N(11) 0.138(1) -0.073(1) -0.162(2) 0.056(5) Uani d . 1.0 .
N(12) 0.149(1) -0.088(1) 0.129(2) 0.060(6) Uani d . 1.0 .
N(13) 0.429(1) 0.114(1) 0.007(2) 0.057(7) Uani d . 1.0 .
N(14) 0.610(1) 0.236(1) 0.066(2) 0.068(8) Uani d . 1.0 .
N(16) 0.772(1) 0.022(1) 0.475(2) 0.0676 Uiso d . 0.5 .
N(17) 1.045(4) -0.010(3) 0.570(3) 0.3043 Uiso d . 0.5 .
N(18) 0.682(1) 0.138(1) 0.566(2) 0.1003 Uiso d . 0.5 .
N(19) 0.913(5) 0.460(4) 0.170(5) 0.5487 Uiso d . 0.5 .
N(20) 0.890(3) 0.534(3) -0.038(5) 0.3938 Uiso d . 0.5 .
C(1) 0.407(2) 0.370(2) 0.676(2) 0.077(10) Uani d . 1.0 .
C(2) 0.397(3) 0.364(2) 0.818(2) 0.12(1) Uani d . 1.0 .
C(3) 0.367(3) 0.295(3) 0.808(3) 0.15(2) Uani d . 1.0 .
C(4) 0.327(2) 0.288(2) 0.662(2) 0.087(10) Uani d . 1.0 .
C(5) 0.250(2) 0.522(2) 0.440(2) 0.072(9) Uani d . 1.0 .
C(6) 0.153(2) 0.597(2) 0.463(4) 0.14(1) Uani d . 1.0 .
C(7) 0.085(2) 0.550(2) 0.436(4) 0.16(2) Uani d . 1.0 .
C(8) 0.146(2) 0.455(2) 0.405(3) 0.11(1) Uani d . 1.0 .
C(9) 0.062(1) 0.158(1) -0.130(2) 0.044(6) Uani d . 1.0 .
C(10) 0.008(2) 0.232(2) -0.210(2) 0.077(9) Uani d . 1.0 .
C(11) 0.082(2) 0.274(2) -0.201(3) 0.10(1) Uani d . 1.0 .
C(12) 0.172(2) 0.216(1) -0.128(2) 0.070(8) Uani d . 1.0 .
C(13) 0.083(1) 0.134(1) 0.239(2) 0.054(7) Uani d . 1.0 .
C(14) 0.042(2) 0.194(2) 0.364(2) 0.079(9) Uani d . 1.0 .
C(15) 0.123(2) 0.224(2) 0.392(3) 0.11(1) Uani d . 1.0 .
C(16) 0.195(1) 0.188(1) 0.289(2) 0.064(7) Uani d . 1.0 .
H(1) 0.4580 0.3486 0.8645 0.1245 Uiso calc C(2) 1.0 .
H(2) 0.3487 0.4159 0.8621 0.1245 Uiso calc C(2) 1.0 .
H(3) 0.4211 0.2416 0.8229 0.1368 Uiso calc C(3) 1.0 .
H(4) 0.3164 0.3075 0.8727 0.1368 Uiso calc C(3) 1.0 .
H(5) 0.3453 0.2291 0.6256 0.0907 Uiso calc C(4) 1.0 .
H(6) 0.2571 0.3189 0.6590 0.0907 Uiso calc C(4) 1.0 .
H(7) 0.1462 0.6244 0.5534 0.1194 Uiso calc C(6) 1.0 .
H(8) 0.1419 0.6378 0.4003 0.1194 Uiso calc C(6) 1.0 .
H(9) 0.0452 0.5611 0.5138 0.1574 Uiso calc C(7) 1.0 .
H(10) 0.0439 0.5717 0.3598 0.1574 Uiso calc C(7) 1.0 .
H(11) 0.1349 0.4238 0.4704 0.0994 Uiso calc C(8) 1.0 .
H(12) 0.1326 0.4342 0.3164 0.0994 Uiso calc C(8) 1.0 .
H(13) -0.0016 0.2136 -0.3013 0.0722 Uiso calc C(10) 1.0 .
H(14) -0.0533 0.2714 -0.1694 0.0722 Uiso calc C(10) 1.0 .
H(15) 0.0998 0.2774 -0.2906 0.0997 Uiso calc C(11) 1.0 .
H(16) 0.0534 0.3299 -0.1528 0.0997 Uiso calc C(11) 1.0 .
H(17) 0.2269 0.1893 -0.1879 0.0799 Uiso calc C(12) 1.0 .
H(18) 0.1864 0.2487 -0.0528 0.0799 Uiso calc C(12) 1.0 .
H(19) 0.0350 0.1644 0.4357 0.0886 Uiso calc C(14) 1.0 .
H(20) -0.0199 0.2403 0.3482 0.0886 Uiso calc C(14) 1.0 .
H(21) 0.1526 0.2058 0.4764 0.1163 Uiso calc C(15) 1.0 .
H(22) 0.0945 0.2850 0.3968 0.1163 Uiso calc C(15) 1.0 .
H(23) 0.2579 0.1562 0.3263 0.0681 Uiso calc C(16) 1.0 .
H(24) 0.1970 0.2330 0.2430 0.0681 Uiso calc C(16) 1.0 .
H(25) 0.5203 0.2079 0.4171 0.0745 Uiso calc N(3) 1.0 .
H(26) 0.4534 0.1730 0.3678 0.0707 Uiso calc N(3) 1.0 .
H(27) 0.4987 0.2025 0.2757 0.0659 Uiso calc N(3) 1.0 .
H(28) 0.4002 0.3120 0.1394 0.0767 Uiso calc N(4) 1.0 .
H(29) 0.3046 0.3814 0.1590 0.0625 Uiso calc N(4) 1.0 .
H(30) 0.3172 0.2942 0.1503 0.0753 Uiso calc N(4) 1.0 .
H(31) 0.6437 0.3623 0.4097 0.0753 Uiso calc N(5) 1.0 .
H(32) 0.6209 0.3268 0.5184 0.0716 Uiso calc N(5) 1.0 .
H(33) 0.6066 0.2989 0.3812 0.0745 Uiso calc N(5) 1.0 .
H(34) 0.5271 0.4784 0.2525 0.0955 Uiso calc N(6) 1.0 .
H(35) 0.4236 0.5097 0.2348 0.0745 Uiso calc N(6) 1.0 .
H(36) 0.4865 0.4208 0.1964 0.0748 Uiso calc N(6) 1.0 .
H(37) 0.3214 -0.0602 -0.1511 0.0487 Uiso calc N(9) 1.0 .
H(38) 0.3705 -0.0055 -0.1436 0.0767 Uiso calc N(9) 1.0 .
H(39) 0.2804 0.0172 -0.2157 0.0955 Uiso calc N(9) 1.0 .
H(40) 0.3503 -0.0794 0.1111 0.0745 Uiso calc N(10) 1.0 .
H(41) 0.3888 -0.0186 0.1573 0.0703 Uiso calc N(10) 1.0 .
H(42) 0.309(5) -0.019(4) 0.229(8) 0.0465 Uiso calc N(10) 1.0 .
H(43) 0.1956 -0.1142 -0.1471 0.0703 Uiso calc N(11) 1.0 .
H(44) 0.1419 -0.0458 -0.2279 0.0745 Uiso calc N(11) 1.0 .
H(45) 0.0970 -0.0964 -0.1850 0.0540 Uiso calc N(11) 1.0 .
H(46) 0.2001 -0.1301 0.0881 0.0595 Uiso calc N(12) 1.0 .
H(47) 0.166(8) -0.069(5) 0.21(1) 0.0745 Uiso calc N(12) 1.0 .
H(48) 0.1055 -0.1075 0.1431 0.0770 Uiso calc N(12) 1.0 .

loop_
_atom_type_symbol
_atom_type_oxidation_number
_atom_type_number_in_cell
_atom_type_scat_dispersion_real
_atom_type_scat_dispersion_imag
_atom_type_scat_source
Pt 0 8 -4.593 6.926
;
'International Tables for X-ray Crystallography (1974, Vol. IV)'
;
P 0 2 0.295 0.434
;
'International Tables for X-ray Crystallography (1974, Vol. IV)'
;
F 0 12 0.073 0.053
;
'International Tables for X-ray Crystallography (1974, Vol. IV)'
;
O 0 41 0.049 0.032
;
'International Tables for X-ray Crystallography (1974, Vol. IV)'
;
N 0 33 0.031 0.018
;
'International Tables for X-ray Crystallography (1974, Vol. IV)'
;
C 0 32 0.018 0.009
;
'International Tables for X-ray Crystallography (1974, Vol. IV)'
;
H 0 108 0.000 0.000
;
'International Tables for X-ray Crystallography (1974, Vol. IV)'
;

loop_
_geom_angle_atom_site_label_1
_geom_angle_atom_site_label_2
_geom_angle_atom_site_label_3
_geom_angle
_geom_angle_site_symmetry_1
_geom_angle_site_symmetry_2
_geom_angle_site_symmetry_3
_geom_angle_publ_flag
Pt(1) Pt(1) Pt(2) 166.50(4) 2_666 1_555 1_555 yes
Pt(1) Pt(1) O(1) 87.6(6) 2_666 1_555 1_555 yes
Pt(1) Pt(1) O(2) 88.8(5) 2_666 1_555 1_555 yes
Pt(1) Pt(1) N(5) 90.0(6) 2_666 1_555 1_555 yes
Pt(1) Pt(1) N(6) 89.6(6) 2_666 1_555 1_555 yes
Pt(2) Pt(1) O(1) 82.1(6) 1_555 1_555 1_555 yes
Pt(2) Pt(1) O(2) 82.8(5) 1_555 1_555 1_555 yes
Pt(2) Pt(1) N(5) 98.4(6) 1_555 1_555 1_555 yes
Pt(2) Pt(1) N(6) 100.7(6) 1_555 1_555 1_555 yes
O(1) Pt(1) O(2) 90.9(6) 1_555 1_555 1_555 yes
O(1) Pt(1) N(5) 88.6(7) 1_555 1_555 1_555 yes
O(1) Pt(1) N(6) 177.1(8) 1_555 1_555 1_555 yes
O(2) Pt(1) N(5) 178.7(7) 1_555 1_555 1_555 yes
O(2) Pt(1) N(6) 88.6(6) 1_555 1_555 1_555 yes
N(5) Pt(1) N(6) 91.9(7) 1_555 1_555 1_555 yes
Pt(1) Pt(2) N(1) 80.3(7) 1_555 1_555 1_555 yes
Pt(1) Pt(2) N(2) 79.7(6) 1_555 1_555 1_555 yes
Pt(1) Pt(2) N(3) 101.6(6) 1_555 1_555 1_555 yes
Pt(1) Pt(2) N(4) 102.9(6) 1_555 1_555 1_555 yes
N(1) Pt(2) N(2) 90.2(7) 1_555 1_555 1_555 yes
N(1) Pt(2) N(3) 89.5(6) 1_555 1_555 1_555 yes
N(1) Pt(2) N(4) 176.8(9) 1_555 1_555 1_555 yes
N(2) Pt(2) N(3) 178.5(8) 1_555 1_555 1_555 yes
N(2) Pt(2) N(4) 90.8(6) 1_555 1_555 1_555 yes
N(3) Pt(2) N(4) 89.5(6) 1_555 1_555 1_555 yes
Pt(3) Pt(3) Pt(4) 169.78(5) 2_555 1_555 1_555 yes
Pt(3) Pt(3) O(3) 86.0(4) 2_555 1_555 1_555 yes
Pt(3) Pt(3) O(4) 88.2(4) 2_555 1_555 1_555 yes
Pt(3) Pt(3) N(11) 89.8(5) 2_555 1_555 1_555 yes
Pt(3) Pt(3) N(12) 90.5(5) 2_555 1_555 1_555 yes
Pt(4) Pt(3) O(3) 86.1(4) 1_555 1_555 1_555 yes
Pt(4) Pt(3) O(4) 85.3(4) 1_555 1_555 1_555 yes
Pt(4) Pt(3) N(11) 96.7(5) 1_555 1_555 1_555 yes
Pt(4) Pt(3) N(12) 97.2(6) 1_555 1_555 1_555 yes
O(3) Pt(3) O(4) 89.9(5) 1_555 1_555 1_555 yes
O(3) Pt(3) N(11) 90.2(6) 1_555 1_555 1_555 yes
O(3) Pt(3) N(12) 176.0(6) 1_555 1_555 1_555 yes
O(4) Pt(3) N(11) 178.0(7) 1_555 1_555 1_555 yes
O(4) Pt(3) N(12) 88.2(6) 1_555 1_555 1_555 yes
N(11) Pt(3) N(12) 91.6(6) 1_555 1_555 1_555 yes
Pt(3) Pt(4) O(7) 167.9(2) 1_555 1_555 1_555 yes
Pt(3) Pt(4) N(7) 81.5(6) 1_555 1_555 1_555 yes
Pt(3) Pt(4) N(8) 82.8(5) 1_555 1_555 1_555 yes
Pt(3) Pt(4) N(9) 99.6(5) 1_555 1_555 1_555 yes
Pt(3) Pt(4) N(10) 101.9(5) 1_555 1_555 1_555 yes
O(7) Pt(4) N(7) 91.9(6) 1_555 1_555 1_555 yes
O(7) Pt(4) N(8) 86.9(6) 1_555 1_555 1_555 yes
O(7) Pt(4) N(9) 90.4(6) 1_555 1_555 1_555 yes
O(7) Pt(4) N(10) 84.3(6) 1_555 1_555 1_555 yes
N(7) Pt(4) N(8) 88.8(5) 1_555 1_555 1_555 yes
N(7) Pt(4) N(9) 89.2(5) 1_555 1_555 1_555 yes
N(7) Pt(4) N(10) 175.7(7) 1_555 1_555 1_555 yes
N(8) Pt(4) N(9) 176.6(7) 1_555 1_555 1_555 yes
N(8) Pt(4) N(10) 89.1(5) 1_555 1_555 1_555 yes
N(9) Pt(4) N(10) 92.7(5) 1_555 1_555 1_555 yes
F(1) P(1) F(1) 180.0 1_555 1_555 2_656 yes
F(1) P(1) F(2) 88(1) 1_555 1_555 1_555 yes
F(1) P(1) F(2) 91(1) 1_555 1_555 2_656 yes
F(1) P(1) F(3) 88(1) 1_555 1_555 1_555 yes
F(1) P(1) F(3) 91(1) 1_555 1_555 2_656 yes
F(1) P(1) F(2) 91(1) 2_656 1_555 1_555 yes
F(1) P(1) F(2) 88(1) 2_656 1_555 2_656 yes
F(1) P(1) F(3) 91(1) 2_656 1_555 1_555 yes
F(1) P(1) F(3) 88(1) 2_656 1_555 2_656 yes
F(2) P(1) F(2) 180.0 1_555 1_555 2_656 yes
F(2) P(1) F(3) 91.7(9) 1_555 1_555 1_555 yes
F(2) P(1) F(3) 88.3(9) 1_555 1_555 2_656 yes
F(2) P(1) F(3) 88.3(9) 2_656 1_555 1_555 yes
F(2) P(1) F(3) 91.7(9) 2_656 1_555 2_656 yes
F(3) P(1) F(3) 180.0 1_555 1_555 2_656 yes
Pt(1) O(1) C(1) 125(1) 1_555 1_555 1_555 yes
Pt(1) O(2) C(5) 123(1) 1_555 1_555 1_555 yes
Pt(3) O(3) C(9) 119(1) 1_555 1_555 1_555 yes
Pt(3) O(4) C(13) 121(1) 1_555 1_555 1_555 yes
Pt(4) O(7) N(13) 124(1) 1_555 1_555 1_555 yes
Pt(2) N(1) C(1) 130(2) 1_555 1_555 1_555 yes
Pt(2) N(1) C(4) 120(1) 1_555 1_555 1_555 yes
C(1) N(1) C(4) 107(1) 1_555 1_555 1_555 yes
Pt(2) N(2) C(5) 128(1) 1_555 1_555 1_555 yes
Pt(2) N(2) C(8) 118(1) 1_555 1_555 1_555 yes
C(5) N(2) C(8) 112(1) 1_555 1_555 1_555 yes
Pt(4) N(7) C(9) 128(1) 1_555 1_555 1_555 yes
Pt(4) N(7) C(12) 121(1) 1_555 1_555 1_555 yes
C(9) N(7) C(12) 109(1) 1_555 1_555 1_555 yes
Pt(4) N(8) C(13) 125(1) 1_555 1_555 1_555 yes
Pt(4) N(8) C(16) 124(1) 1_555 1_555 1_555 yes
C(13) N(8) C(16) 110(1) 1_555 1_555 1_555 yes
O(5) N(13) O(6) 121(1) 1_555 1_555 1_555 yes
O(5) N(13) O(7) 121(2) 1_555 1_555 1_555 yes
O(6) N(13) O(7) 117(1) 1_555 1_555 1_555 yes
O(8) N(14) O(9) 119(1) 1_555 1_555 1_555 yes
O(8) N(14) O(10) 122(2) 1_555 1_555 1_555 yes
O(9) N(14) O(10) 118(2) 1_555 1_555 1_555 yes
O(1) C(1) N(1) 120(2) 1_555 1_555 1_555 yes
O(1) C(1) C(2) 121(2) 1_555 1_555 1_555 yes
N(1) C(1) C(2) 118(3) 1_555 1_555 1_555 yes
C(1) C(2) C(3) 101(2) 1_555 1_555 1_555 yes
C(2) C(3) C(4) 106(2) 1_555 1_555 1_555 yes
N(1) C(4) C(3) 101(2) 1_555 1_555 1_555 yes
O(2) C(5) N(2) 125(1) 1_555 1_555 1_555 yes
O(2) C(5) C(6) 118(2) 1_555 1_555 1_555 yes
N(2) C(5) C(6) 115(2) 1_555 1_555 1_555 yes
C(5) C(6) C(7) 99(2) 1_555 1_555 1_555 yes
C(6) C(7) C(8) 109(2) 1_555 1_555 1_555 yes
N(2) C(8) C(7) 101(2) 1_555 1_555 1_555 yes
O(3) C(9) N(7) 123(1) 1_555 1_555 1_555 yes
O(3) C(9) C(10) 119(1) 1_555 1_555 1_555 yes
N(7) C(9) C(10) 116(2) 1_555 1_555 1_555 yes
C(9) C(10) C(11) 100(1) 1_555 1_555 1_555 yes
C(10) C(11) C(12) 107(2) 1_555 1_555 1_555 yes
N(7) C(12) C(11) 105(2) 1_555 1_555 1_555 yes
O(4) C(13) N(8) 124(1) 1_555 1_555 1_555 yes
O(4) C(13) C(14) 120(2) 1_555 1_555 1_555 yes
N(8) C(13) C(14) 115(2) 1_555 1_555 1_555 yes
C(13) C(14) C(15) 98(1) 1_555 1_555 1_555 yes
C(14) C(15) C(16) 111(2) 1_555 1_555 1_555 yes
N(8) C(16) C(15) 104(2) 1_555 1_555 1_555 yes
O(12) N(17) O(13) 119(6) 1_555 1_555 1_555 yes
O(12) N(17) O(13) 117(4) 1_555 1_555 2_756 yes
O(12) N(17) O(11) 119(5) 1_555 1_555 1_555 yes
O(13) N(17) O(13) 103(4) 1_555 1_555 2_756 yes
O(13) N(17) O(11) 120(6) 1_555 1_555 1_555 yes
O(13) N(17) O(11) 45(4) 2_756 1_555 1_555 yes
N(17) O(12) N(16) 136(5) 1_555 1_555 2_756 yes
N(17) O(12) O(15) 153(6) 1_555 1_555 2_756 yes
N(16) O(12) O(15) 43(2) 2_756 1_555 2_756 yes
N(17) O(13) N(17) 76(4) 1_555 1_555 2_756 yes
N(17) O(13) O(11) 99(5) 1_555 1_555 2_756 yes
N(17) O(13) O(11) 45(4) 2_756 1_555 2_756 yes
N(17) O(11) O(13) 89(5) 1_555 1_555 2_756 yes
O(12) N(16) O(15) 62(3) 2_756 1_555 1_555 yes
O(12) N(16) O(16) 114(2) 2_756 1_555 1_555 yes
O(12) N(16) O(14) 92(3) 2_756 1_555 1_555 yes
O(12) N(16) O(17) 122(3) 2_756 1_555 1_555 yes
O(15) N(16) O(16) 119(1) 1_555 1_555 1_555 yes
O(15) N(16) O(14) 119(1) 1_555 1_555 1_555 yes
O(15) N(16) O(17) 153(1) 1_555 1_555 1_555 yes
O(16) N(16) O(14) 120(1) 1_555 1_555 1_555 yes
O(16) N(16) O(17) 33(1) 1_555 1_555 1_555 yes
O(14) N(16) O(17) 86(1) 1_555 1_555 1_555 yes
O(12) O(15) N(16) 74(2) 2_756 1_555 1_555 yes
N(16) O(16) O(17) 95(2) 1_555 1_555 1_555 yes
N(16) O(14) N(18) 92(1) 1_555 1_555 1_555 yes
N(16) O(14) O(19) 140(3) 1_555 1_555 1_555 yes
N(18) O(14) O(19) 52(1) 1_555 1_555 1_555 yes
O(14) N(18) O(17) 88(1) 1_555 1_555 1_555 yes
O(14) N(18) O(18) 151(2) 1_555 1_555 1_555 yes
O(14) N(18) O(19) 32(1) 1_555 1_555 1_555 yes
O(17) N(18) O(18) 119(2) 1_555 1_555 1_555 yes
O(17) N(18) O(19) 119(2) 1_555 1_555 1_555 yes
O(18) N(18) O(19) 120(2) 1_555 1_555 1_555 yes
N(16) O(17) O(16) 50(1) 1_555 1_555 1_555 yes
N(16) O(17) N(18) 90(1) 1_555 1_555 1_555 yes
O(16) O(17) N(18) 140(3) 1_555 1_555 1_555 yes
O(14) O(19) N(18) 95(2) 1_555 1_555 1_555 yes
O(21) N(19) O(22) 119(10) 1_555 1_555 1_555 yes
O(21) N(19) O(20) 119(12) 1_555 1_555 1_555 yes
O(21) N(19) O(24) 116(8) 1_555 1_555 1_555 yes
O(22) N(19) O(20) 120(10) 1_555 1_555 1_555 yes
O(22) N(19) O(24) 58(8) 1_555 1_555 1_555 yes
O(20) N(19) O(24) 94(7) 1_555 1_555 1_555 yes
N(19) O(22) O(24) 75(9) 1_555 1_555 1_555 yes
O(24) N(20) O(25) 119(8) 1_555 1_555 1_555 yes
O(24) N(20) O(23) 119(8) 1_555 1_555 1_555 yes
O(25) N(20) O(23) 120(7) 1_555 1_555 1_555 yes
N(19) O(24) O(22) 45(7) 1_555 1_555 1_555 yes
N(19) O(24) N(20) 118(6) 1_555 1_555 1_555 yes
O(22) O(24) N(20) 121(7) 1_555 1_555 1_555 yes
F(7) P(2) F(4) 89(1) 1_555 1_555 1_555 yes
F(7) P(2) F(9) 89(1) 1_555 1_555 1_555 yes
F(7) P(2) F(8) 90(1) 1_555 1_555 1_555 yes
F(7) P(2) F(6) 90(1) 1_555 1_555 1_555 yes
F(7) P(2) F(5) 179(2) 1_555 1_555 1_555 yes
F(4) P(2) F(9) 89(1) 1_555 1_555 1_555 yes
F(4) P(2) F(8) 90(1) 1_555 1_555 1_555 yes
F(4) P(2) F(6) 179(2) 1_555 1_555 1_555 yes
F(4) P(2) F(5) 90(1) 1_555 1_555 1_555 yes
F(9) P(2) F(8) 179(2) 1_555 1_555 1_555 yes
F(9) P(2) F(6) 89(1) 1_555 1_555 1_555 yes
F(9) P(2) F(5) 89(1) 1_555 1_555 1_555 yes
F(8) P(2) F(6) 90(1) 1_555 1_555 1_555 yes
F(8) P(2) F(5) 90(1) 1_555 1_555 1_555 yes
F(6) P(2) F(5) 90(1) 1_555 1_555 1_555 yes

loop_
_geom_bond_atom_site_label_1
_geom_bond_atom_site_label_2
_geom_bond_distance
_geom_bond_site_symmetry_1
_geom_bond_site_symmetry_2
_geom_bond_publ_flag
Pt(1) Pt(1) 2.864(2) 1_555 2_666 yes
Pt(1) Pt(2) 2.862(1) 1_555 1_555 yes
Pt(1) O(1) 2.03(1) 1_555 1_555 yes
Pt(1) O(2) 2.03(1) 1_555 1_555 yes
Pt(1) N(5) 2.03(1) 1_555 1_555 yes
Pt(1) N(6) 2.02(2) 1_555 1_555 yes
Pt(2) N(1) 2.01(1) 1_555 1_555 yes
Pt(2) N(2) 2.00(1) 1_555 1_555 yes
Pt(2) N(3) 2.02(1) 1_555 1_555 yes
Pt(2) N(4) 2.04(2) 1_555 1_555 yes
Pt(3) Pt(3) 2.818(2) 1_555 2_555 yes
Pt(3) Pt(4) 2.719(1) 1_555 1_555 yes
Pt(3) O(3) 2.02(1) 1_555 1_555 yes
Pt(3) O(4) 2.00(1) 1_555 1_555 yes
Pt(3) N(11) 2.01(1) 1_555 1_555 yes
Pt(3) N(12) 2.04(2) 1_555 1_555 yes
Pt(4) O(7) 2.52(2) 1_555 1_555 yes
Pt(4) N(7) 1.96(1) 1_555 1_555 yes
Pt(4) N(8) 2.00(1) 1_555 1_555 yes
Pt(4) N(9) 2.04(1) 1_555 1_555 yes
Pt(4) N(10) 2.04(1) 1_555 1_555 yes
P(1) F(1) 1.53(2) 1_555 1_555 yes
P(1) F(1) 1.53(2) 1_555 2_656 yes
P(1) F(2) 1.57(2) 1_555 1_555 yes
P(1) F(2) 1.57(2) 1_555 2_656 yes
P(1) F(3) 1.55(2) 1_555 1_555 yes
P(1) F(3) 1.55(2) 1_555 2_656 yes
O(1) C(1) 1.33(4) 1_555 1_555 yes
O(2) C(5) 1.26(3) 1_555 1_555 yes
O(3) C(9) 1.30(3) 1_555 1_555 yes
O(4) C(13) 1.32(3) 1_555 1_555 yes
O(5) N(13) 1.20(2) 1_555 1_555 yes
O(6) N(13) 1.26(3) 1_555 1_555 yes
O(7) N(13) 1.28(2) 1_555 1_555 yes
O(8) N(14) 1.22(3) 1_555 1_555 yes
O(9) N(14) 1.26(3) 1_555 1_555 yes
O(10) N(14) 1.21(2) 1_555 1_555 yes
N(1) C(1) 1.26(3) 1_555 1_555 yes
N(1) C(4) 1.49(4) 1_555 1_555 yes
N(2) C(5) 1.27(3) 1_555 1_555 yes
N(2) C(8) 1.49(3) 1_555 1_555 yes
N(7) C(9) 1.30(3) 1_555 1_555 yes
N(7) C(12) 1.49(3) 1_555 1_555 yes
N(8) C(13) 1.28(3) 1_555 1_555 yes
N(8) C(16) 1.47(3) 1_555 1_555 yes
C(1) C(2) 1.44(4) 1_555 1_555 yes
C(2) C(3) 1.44(7) 1_555 1_555 yes
C(3) C(4) 1.55(4) 1_555 1_555 yes
C(5) C(6) 1.47(3) 1_555 1_555 yes
C(6) C(7) 1.55(5) 1_555 1_555 yes
C(7) C(8) 1.49(4) 1_555 1_555 yes
C(9) C(10) 1.49(3) 1_555 1_555 yes
C(10) C(11) 1.55(5) 1_555 1_555 yes
C(11) C(12) 1.50(3) 1_555 1_555 yes
C(13) C(14) 1.47(3) 1_555 1_555 yes
C(14) C(15) 1.52(5) 1_555 1_555 yes
C(15) C(16) 1.40(3) 1_555 1_555 yes
N(17) O(12) 1.22(10) 1_555 1_555 yes
N(17) O(13) 1.22(6) 1_555 1_555 yes
N(17) O(13) 1.72(8) 1_555 2_756 yes
N(17) O(11) 1.22(8) 1_555 1_555 yes
O(12) N(16) 1.72(7) 1_555 2_756 yes
O(12) O(15) 1.57(9) 1_555 2_756 yes
O(13) O(11) 1.2(1) 1_555 2_756 yes
N(16) O(15) 1.22(2) 1_555 1_555 yes
N(16) O(16) 1.22(2) 1_555 1_555 yes
N(16) O(14) 1.22(3) 1_555 1_555 yes
N(16) O(17) 1.56(3) 1_555 1_555 yes
O(16) O(17) 0.87(3) 1_555 1_555 yes
O(14) N(18) 1.52(3) 1_555 1_555 yes
O(14) O(19) 0.81(3) 1_555 1_555 yes
N(18) O(17) 1.22(3) 1_555 1_555 yes
N(18) O(18) 1.22(3) 1_555 1_555 yes
N(18) O(19) 1.22(3) 1_555 1_555 yes
N(19) O(21) 1.2(1) 1_555 1_555 yes
N(19) O(22) 1.2(2) 1_555 1_555 yes
N(19) O(20) 1.22(10) 1_555 1_555 yes
N(19) O(24) 1.6(1) 1_555 1_555 yes
O(22) O(24) 1.4(2) 1_555 1_555 yes
N(20) O(24) 1.22(9) 1_555 1_555 yes
N(20) O(25) 1.2(1) 1_555 1_555 yes
N(20) O(23) 1.2(1) 1_555 1_555 yes
P(2) F(7) 1.53(2) 1_555 1_555 yes
P(2) F(4) 1.53(2) 1_555 1_555 yes
P(2) F(9) 1.53(3) 1_555 1_555 yes
P(2) F(8) 1.53(3) 1_555 1_555 yes
P(2) F(6) 1.53(2) 1_555 1_555 yes
P(2) F(5) 1.53(2) 1_555 1_555 yes

loop_
_geom_contact_atom_site_label_1
_geom_contact_atom_site_label_2
_geom_contact_distance
_geom_contact_site_symmetry_1
_geom_contact_site_symmetry_2
_geom_contact_publ_flag
O(1) N(6) 2.76(3) 1_555 2_666 no
O(2) N(5) 2.82(3) 1_555 2_666 no
O(3) N(12) 2.69(2) 1_555 2_555 no
O(4) N(11) 2.75(2) 1_555 2_555 no
F(2) N(3) 3.18(2) 1_555 1_555 no
F(3) N(3) 3.02(3) 1_555 1_555 no
O(5) O(5) 2.98(3) 1_555 2_655 no
O(5) N(13) 3.04(2) 1_555 2_655 no
O(5) N(10) 3.07(2) 1_555 2_655 no
O(6) N(3) 3.04(2) 1_555 1_555 no
O(6) O(9) 3.05(3) 1_555 1_555 no
O(6) N(9) 3.08(2) 1_555 2_655 no
O(6) N(4) 3.10(2) 1_555 1_555 no
O(8) N(12) 2.93(2) 1_555 2_655 no
O(8) N(10) 2.99(3) 1_555 2_655 no
O(9) N(11) 3.01(2) 1_555 2_655 no
O(9) N(9) 3.06(3) 1_555 2_655 no
O(9) N(3) 3.16(3) 1_555 1_555 no
O(10) N(6) 2.87(2) 1_555 1_555 no
O(10) N(4) 2.97(3) 1_555 1_555 no
O(26) O(13) 2.56(7) 1_555 1_555 no
O(26) O(28) 2.93(6) 1_555 2_666 no
O(26) O(19) 3.01(7) 1_555 1_555 no
O(26) O(14) 3.02(7) 1_555 1_555 no
O(26) O(17) 3.03(8) 1_555 1_555 no
O(26) O(18) 3.06(7) 1_555 1_555 no
O(27) O(28) 2.54(8) 1_555 2_666 no
O(27) O(20) 2.9(1) 1_555 1_556 no
O(27) F(7) 3.03(6) 1_555 1_556 no
O(28) F(4) 2.95(5) 1_555 2_665 no
O(28) O(18) 2.99(7) 1_555 2_666 no
O(28) F(8) 3.19(6) 1_555 2_665 no
N(4) O(25) 2.81(8) 1_555 2_665 no
N(9) O(15) 3.03(2) 1_555 2_655 no
N(9) O(14) 3.15(3) 1_555 2_655 no
N(10) O(17) 2.97(4) 1_555 2_656 no
N(10) O(16) 3.05(3) 1_555 2_656 no
N(11) O(12) 2.71(8) 1_555 1_454 no
N(11) N(17) 3.02(4) 1_555 1_454 no
N(12) O(17) 2.99(3) 1_555 2_656 no
N(12) F(4) 3.05(3) 1_555 2_655 no
N(12) O(13) 3.13(7) 1_555 2_656 no
N(12) O(16) 3.17(3) 1_555 2_656 no
N(14) F(7) 3.12(4) 1_555 1_555 no
N(19) O(23) 2.6(1) 1_555 2_765 no
